data_7004153
loop_
_publ_author_name
'Arnold, Polly L.'
'Edworthy, Ian S.'
'Carmichael, Christopher D.'
'Blake, Alexander J.'
'Wilson, Claire'

_publ_section_title
;
 Magnesium amido N-heterocyclic carbene complexes
;
_journal_issue 28
_journal_name_full 'Dalton Transactions'
_journal_page_first 3739
_journal_page_last 3746
_journal_paper_doi 10.1039/b803253j
_journal_year 2008
_chemical_formula_moiety 'C40 H70 Cl Mg2 N7 Si4, 2(C7 H8)'
_chemical_formula_sum 'C54 H86 Cl Mg2 N7 Si4'
_chemical_formula_weight 1029.73
_chemical_name_systematic
;
?
;
_space_group_IT_number 61
_symmetry_cell_setting orthorhombic
_symmetry_space_group_name_Hall '-P 2ac 2ab'
_symmetry_space_group_name_H-M 'P b c a'
_atom_sites_solution_hydrogens 'geom, except Me from difmap'
_atom_sites_solution_primary direct
_atom_sites_solution_secondary difmap
_audit_creation_method SHELXL-97
_cell_angle_alpha 90.00
_cell_angle_beta 90.00
_cell_angle_gamma 90.00
_cell_formula_units_Z 8
_cell_length_a 20.303(2)
_cell_length_b 15.0642(11)
_cell_length_c 39.978(3)
_cell_measurement_reflns_used 13520
_cell_measurement_temperature 150(2)
_cell_measurement_theta_max 25.3
_cell_measurement_theta_min 3.5
_cell_volume 12227.2(18)
_computing_cell_refinement 'Bruker SAINT version 6.36a (Bruker, 2002)'
_computing_data_collection 'Bruker SMART version 5.624 (Bruker, 2001)'
_computing_data_reduction 'Bruker SAINT; Bruker SHELXTL (Bruker, 2001)'
_computing_molecular_graphics ' ?'
_computing_publication_material 'enCIFer (Allen et al., 2004); PLATON (Spek, 2003)'
_computing_structure_refinement 'SHELXL97 (Sheldrick, 1997)'
_computing_structure_solution 'SHELXS97 (Sheldrick, 1990)'
_diffrn_ambient_temperature 150(2)
_diffrn_measured_fraction_theta_full 0.989
_diffrn_measured_fraction_theta_max 0.898
_diffrn_measurement_device_type 'Bruker SMART1000 CCD area detector'
_diffrn_measurement_method \w
_diffrn_radiation_monochromator graphite
_diffrn_radiation_source 'sealed tube'
_diffrn_radiation_type MoK\a
_diffrn_radiation_wavelength 0.71073
_diffrn_reflns_av_R_equivalents 0.047
_diffrn_reflns_av_sigmaI/netI 0.0330
_diffrn_reflns_limit_h_max 23
_diffrn_reflns_limit_h_min -23
_diffrn_reflns_limit_k_max 17
_diffrn_reflns_limit_k_min -16
_diffrn_reflns_limit_l_max 50
_diffrn_reflns_limit_l_min -22
_diffrn_reflns_number 54860
_diffrn_reflns_theta_full 25.00
_diffrn_reflns_theta_max 26.45
_diffrn_reflns_theta_min 3.49
_exptl_absorpt_coefficient_mu 0.200
_exptl_absorpt_correction_T_max 0.769
_exptl_absorpt_correction_T_min 0.600
_exptl_absorpt_correction_type multi-scan
_exptl_absorpt_process_details '(Bruker SHELXTL; Bruker, 2001)'
_exptl_crystal_colour colourless
_exptl_crystal_density_diffrn 1.119
_exptl_crystal_density_method 'not measured'
_exptl_crystal_description cuboid
_exptl_crystal_F_000 4448
_exptl_crystal_size_max 0.75
_exptl_crystal_size_mid 0.62
_exptl_crystal_size_min 0.60
_refine_diff_density_max 0.517
_refine_diff_density_min -0.402
_refine_diff_density_rms 0.051
_refine_ls_extinction_method none
_refine_ls_goodness_of_fit_ref 1.045
_refine_ls_hydrogen_treatment constr
_refine_ls_matrix_type full
_refine_ls_number_parameters 628
_refine_ls_number_reflns 11314
_refine_ls_number_restraints 24
_refine_ls_restrained_S_all 1.047
_refine_ls_R_factor_all 0.0653
_refine_ls_R_factor_gt 0.0467
_refine_ls_shift/su_max 0.006
_refine_ls_shift/su_mean 0.000
_refine_ls_structure_factor_coef Fsqd
_refine_ls_weighting_details 'calc w=1/[\s^2^(Fo^2^)+(0.0595P)^2^+8.0274P] where P=(Fo^2^+2Fc^2^)/3'
_refine_ls_weighting_scheme calc
_refine_ls_wR_factor_gt 0.1155
_refine_ls_wR_factor_ref 0.1245
_reflns_number_gt 8741
_reflns_number_total 11314
_reflns_threshold_expression I>2\s(I)
_cod_data_source_file b803253j.txt
_cod_data_source_block mgmsin
_cod_original_cell_volume 12227(2)
_cod_database_code 7004153

loop_
_symmetry_equiv_pos_as_xyz
'x, y, z'
'-x+1/2, -y, z+1/2'
'-x, y+1/2, -z+1/2'
'x+1/2, -y+1/2, -z'
'-x, -y, -z'
'x-1/2, y, -z-1/2'
'x, -y-1/2, z-1/2'
'-x-1/2, y-1/2, z'

loop_
_atom_site_label
_atom_site_type_symbol
_atom_site_fract_x
_atom_site_fract_y
_atom_site_fract_z
_atom_site_U_iso_or_equiv
_atom_site_adp_type
_atom_site_occupancy
_atom_site_symmetry_multiplicity
_atom_site_calc_flag
_atom_site_refinement_flags
_atom_site_disorder_assembly
_atom_site_disorder_group
Mg1 Mg 0.52249(3) 0.56594(5) 0.138201(18) 0.02175(17) Uani 1 1 d . . .
Mg2 Mg 0.52085(4) 0.35494(5) 0.138765(18) 0.02213(17) Uani 1 1 d . . .
Cl1 Cl 0.46558(3) 0.46051(4) 0.102022(14) 0.02846(14) Uani 1 1 d . . .
C1 C 0.47788(11) 0.46514(14) 0.21005(6) 0.0259(5) Uani 1 1 d . . .
H1A H 0.4741 0.4781 0.2343 0.031 Uiso 1 1 calc R . .
H1B H 0.4604 0.5172 0.1978 0.031 Uiso 1 1 calc R . .
C2 C 0.55047(11) 0.45486(15) 0.20146(5) 0.0256(5) Uani 1 1 d . . .
H2A H 0.5756 0.5015 0.2134 0.031 Uiso 1 1 calc R . .
H2B H 0.5658 0.3967 0.2099 0.031 Uiso 1 1 calc R . .
N1 N 0.56604(8) 0.46064(11) 0.16535(4) 0.0209(4) Uani 1 1 d . . .
C3 C 0.63892(11) 0.46554(15) 0.16319(6) 0.0257(5) Uani 1 1 d . . .
H3A H 0.6578 0.4193 0.1779 0.031 Uiso 1 1 calc R . .
H3B H 0.6532 0.5239 0.1720 0.031 Uiso 1 1 calc R . .
C4 C 0.66762(11) 0.45394(14) 0.12843(6) 0.0264(5) Uani 1 1 d . . .
H4A H 0.7152 0.4411 0.1307 0.032 Uiso 1 1 calc R . .
H4B H 0.6468 0.4014 0.1180 0.032 Uiso 1 1 calc R . .
N11 N 0.43617(9) 0.38790(12) 0.20234(5) 0.0237(4) Uani 1 1 d . . .
C12 C 0.44329(11) 0.33202(14) 0.17594(6) 0.0232(5) Uani 1 1 d . . .
N13 N 0.39118(9) 0.27591(12) 0.17920(5) 0.0262(4) Uani 1 1 d . . .
C14 C 0.35256(12) 0.29721(17) 0.20652(7) 0.0356(6) Uani 1 1 d . . .
H14 H 0.3136 0.2677 0.2136 0.043 Uiso 1 1 calc R . .
C15 C 0.38076(12) 0.36756(16) 0.22099(6) 0.0322(6) Uani 1 1 d . . .
H15 H 0.3657 0.3978 0.2404 0.039 Uiso 1 1 calc R . .
C21 C 0.37611(11) 0.20119(15) 0.15764(6) 0.0269(5) Uani 1 1 d . . .
C22 C 0.39234(11) 0.11607(15) 0.16833(6) 0.0304(5) Uani 1 1 d . . .
C23 C 0.37320(12) 0.04517(16) 0.14812(7) 0.0374(6) Uani 1 1 d . . .
H23 H 0.3836 -0.0136 0.1550 0.045 Uiso 1 1 calc R . .
C24 C 0.33958(12) 0.05754(17) 0.11845(7) 0.0367(6) Uani 1 1 d . . .
C25 C 0.32522(12) 0.14346(16) 0.10850(7) 0.0343(6) Uani 1 1 d . . .
H25 H 0.3031 0.1527 0.0878 0.041 Uiso 1 1 calc R . .
C26 C 0.34221(11) 0.21658(16) 0.12786(6) 0.0298(5) Uani 1 1 d . . .
C27 C 0.42880(14) 0.09935(17) 0.20055(7) 0.0424(7) Uani 1 1 d . . .
H27A H 0.4099 0.1361 0.2183 0.064 Uiso 1 1 calc R . .
H27B H 0.4754 0.1145 0.1976 0.064 Uiso 1 1 calc R . .
H27C H 0.4249 0.0366 0.2066 0.064 Uiso 1 1 calc R . .
C28 C 0.31634(17) -0.0209(2) 0.09777(8) 0.0562(8) Uani 1 1 d . . .
H28A H 0.3451 -0.0720 0.1020 0.084 Uiso 1 1 calc R . .
H28B H 0.3179 -0.0054 0.0740 0.084 Uiso 1 1 calc R . .
H28C H 0.2710 -0.0360 0.1040 0.084 Uiso 1 1 calc R . .
C29 C 0.32295(13) 0.30891(16) 0.11682(7) 0.0395(6) Uani 1 1 d . . .
H29A H 0.3054 0.3419 0.1360 0.059 Uiso 1 1 calc R . .
H29B H 0.2892 0.3050 0.0994 0.059 Uiso 1 1 calc R . .
H29C H 0.3617 0.3397 0.1080 0.059 Uiso 1 1 calc R . .
N31 N 0.65976(9) 0.53002(12) 0.10554(5) 0.0229(4) Uani 1 1 d . . .
C32 C 0.60846(11) 0.58777(14) 0.10577(5) 0.0234(5) Uani 1 1 d . . .
N33 N 0.62152(9) 0.64199(12) 0.07927(5) 0.0252(4) Uani 1 1 d . . .
C34 C 0.67898(12) 0.61753(16) 0.06312(6) 0.0314(5) Uani 1 1 d . . .
H34 H 0.6980 0.6453 0.0441 0.038 Uiso 1 1 calc R . .
C35 C 0.70252(11) 0.54714(16) 0.07959(6) 0.0302(5) Uani 1 1 d . . .
H35 H 0.7414 0.5150 0.0744 0.036 Uiso 1 1 calc R . .
C41 C 0.57923(11) 0.71373(15) 0.06861(6) 0.0255(5) Uani 1 1 d . . .
C42 C 0.52923(12) 0.69607(16) 0.04565(6) 0.0293(5) Uani 1 1 d . . .
C43 C 0.48894(12) 0.76641(17) 0.03609(6) 0.0343(6) Uani 1 1 d . . .
H43 H 0.4541 0.7554 0.0208 0.041 Uiso 1 1 calc R . .
C44 C 0.49774(13) 0.85175(17) 0.04813(6) 0.0371(6) Uani 1 1 d . . .
C45 C 0.54876(14) 0.86668(17) 0.07048(7) 0.0381(6) Uani 1 1 d . . .
H45 H 0.5553 0.9249 0.0790 0.046 Uiso 1 1 calc R . .
C46 C 0.59086(12) 0.79883(16) 0.08088(6) 0.0326(6) Uani 1 1 d . . .
C47 C 0.51919(14) 0.60439(17) 0.03109(7) 0.0405(6) Uani 1 1 d . . .
H47A H 0.4979 0.5662 0.0478 0.061 Uiso 1 1 calc R . .
H47B H 0.5619 0.5791 0.0249 0.061 Uiso 1 1 calc R . .
H47C H 0.4912 0.6085 0.0112 0.061 Uiso 1 1 calc R . .
C48 C 0.45350(16) 0.9262(2) 0.03697(8) 0.0582(8) Uani 1 1 d . . .
H48A H 0.4647 0.9432 0.0140 0.087 Uiso 1 1 calc R . .
H48B H 0.4594 0.9774 0.0518 0.087 Uiso 1 1 calc R . .
H48C H 0.4075 0.9066 0.0378 0.087 Uiso 1 1 calc R . .
C49 C 0.64816(15) 0.81826(18) 0.10367(7) 0.0463(7) Uani 1 1 d . . .
H49A H 0.6506 0.7726 0.1211 0.070 Uiso 1 1 calc R . .
H49B H 0.6421 0.8766 0.1141 0.070 Uiso 1 1 calc R . .
H49C H 0.6891 0.8182 0.0907 0.070 Uiso 1 1 calc R . .
N01 N 0.57245(9) 0.25923(12) 0.11572(5) 0.0261(4) Uani 1 1 d . . .
Si1 Si 0.61275(3) 0.18741(4) 0.141346(16) 0.02676(15) Uani 1 1 d . . .
Si2 Si 0.56789(3) 0.24852(4) 0.073301(16) 0.02937(16) Uani 1 1 d . . .
C01 C 0.60112(15) 0.34911(19) 0.05145(6) 0.0430(7) Uani 1 1 d . . .
H01A H 0.5771 0.4019 0.0590 0.064 Uiso 1 1 calc R . .
H01B H 0.5956 0.3422 0.0272 0.064 Uiso 1 1 calc R . .
H01C H 0.6480 0.3558 0.0567 0.064 Uiso 1 1 calc R . .
C02 C 0.61704(18) 0.1535(2) 0.05509(7) 0.0585(9) Uani 1 1 d . . .
H02A H 0.6622 0.1557 0.0637 0.088 Uiso 1 1 calc R . .
H02B H 0.6178 0.1585 0.0307 0.088 Uiso 1 1 calc R . .
H02C H 0.5966 0.0971 0.0615 0.088 Uiso 1 1 calc R . .
C03 C 0.48095(15) 0.2318(2) 0.05912(8) 0.0553(8) Uani 1 1 d . . .
H03A H 0.4611 0.1829 0.0717 0.083 Uiso 1 1 calc R . .
H03B H 0.4805 0.2176 0.0352 0.083 Uiso 1 1 calc R . .
H03C H 0.4557 0.2863 0.0630 0.083 Uiso 1 1 calc R . .
C04 C 0.59824(12) 0.21761(16) 0.18625(6) 0.0316(5) Uani 1 1 d . . .
H04A H 0.6200 0.2742 0.1912 0.047 Uiso 1 1 calc R . .
H04B H 0.6164 0.1711 0.2007 0.047 Uiso 1 1 calc R . .
H04C H 0.5508 0.2233 0.1903 0.047 Uiso 1 1 calc R . .
C05 C 0.58623(17) 0.06848(17) 0.13649(8) 0.0505(8) Uani 1 1 d . . .
H05A H 0.5383 0.0659 0.1338 0.076 Uiso 1 1 calc R . .
H05B H 0.5991 0.0348 0.1564 0.076 Uiso 1 1 calc R . .
H05C H 0.6075 0.0428 0.1167 0.076 Uiso 1 1 calc R . .
C06 C 0.70489(13) 0.1908(2) 0.13679(7) 0.0437(7) Uani 1 1 d . . .
H06A H 0.7170 0.1754 0.1138 0.066 Uiso 1 1 calc R . .
H06B H 0.7249 0.1481 0.1522 0.066 Uiso 1 1 calc R . .
H06C H 0.7209 0.2506 0.1420 0.066 Uiso 1 1 calc R . .
N02 N 0.46535(9) 0.65858(12) 0.15984(5) 0.0239(4) Uani 1 1 d . . .
Si3 Si 0.38403(3) 0.66507(4) 0.149153(17) 0.02744(16) Uani 1 1 d . . .
Si4 Si 0.50435(3) 0.73037(4) 0.185843(17) 0.02844(16) Uani 1 1 d . . .
C07 C 0.33819(12) 0.56037(18) 0.15971(8) 0.0440(7) Uani 1 1 d . . .
H07A H 0.3580 0.5103 0.1477 0.066 Uiso 1 1 calc R . .
H07B H 0.2920 0.5666 0.1531 0.066 Uiso 1 1 calc R . .
H07C H 0.3407 0.5497 0.1839 0.066 Uiso 1 1 calc R . .
C08 C 0.37363(14) 0.6857(2) 0.10350(7) 0.0506(8) Uani 1 1 d . . .
H08A H 0.3950 0.7418 0.0975 0.076 Uiso 1 1 calc R . .
H08B H 0.3266 0.6890 0.0981 0.076 Uiso 1 1 calc R . .
H08C H 0.3938 0.6371 0.0909 0.076 Uiso 1 1 calc R . .
C09 C 0.33661(13) 0.75573(19) 0.17088(8) 0.0459(7) Uani 1 1 d . . .
H09A H 0.3415 0.7493 0.1951 0.069 Uiso 1 1 calc R . .
H09B H 0.2899 0.7514 0.1649 0.069 Uiso 1 1 calc R . .
H09C H 0.3538 0.8137 0.1639 0.069 Uiso 1 1 calc R . .
C010 C 0.50469(16) 0.84886(18) 0.17113(9) 0.0584(9) Uani 1 1 d . . .
H01D H 0.5206 0.8514 0.1480 0.088 Uiso 1 1 calc R . .
H01E H 0.5337 0.8841 0.1855 0.088 Uiso 1 1 calc R . .
H01F H 0.4599 0.8729 0.1722 0.088 Uiso 1 1 calc R . .
C011 C 0.47117(15) 0.7311(2) 0.22950(7) 0.0539(8) Uani 1 1 d . . .
H01G H 0.4284 0.7613 0.2298 0.081 Uiso 1 1 calc R . .
H01H H 0.5020 0.7625 0.2442 0.081 Uiso 1 1 calc R . .
H01I H 0.4658 0.6699 0.2373 0.081 Uiso 1 1 calc R . .
C012 C 0.59326(12) 0.69892(16) 0.19102(7) 0.0365(6) Uani 1 1 d . . .
H01J H 0.5962 0.6401 0.2014 0.055 Uiso 1 1 calc R . .
H01K H 0.6153 0.7427 0.2053 0.055 Uiso 1 1 calc R . .
H01L H 0.6147 0.6975 0.1691 0.055 Uiso 1 1 calc R . .
C1' C 0.25168(12) 0.51167(16) 0.25995(7) 0.0355(6) Uani 1 1 d . . .
C2' C 0.29113(12) 0.49407(17) 0.28751(7) 0.0361(6) Uani 1 1 d . . .
H2' H 0.3155 0.5410 0.2975 0.043 Uiso 1 1 calc R . .
C3' C 0.29557(12) 0.40918(17) 0.30074(6) 0.0354(6) Uani 1 1 d . . .
H3' H 0.3228 0.3983 0.3196 0.042 Uiso 1 1 calc R . .
C4' C 0.26040(12) 0.34054(16) 0.28649(6) 0.0344(6) Uani 1 1 d . . .
H4' H 0.2632 0.2823 0.2955 0.041 Uiso 1 1 calc R . .
C5' C 0.22117(12) 0.35701(17) 0.25906(7) 0.0346(6) Uani 1 1 d . . .
H5' H 0.1969 0.3100 0.2492 0.041 Uiso 1 1 calc R . .
C6' C 0.21700(12) 0.44186(17) 0.24581(7) 0.0370(6) Uani 1 1 d . . .
H6' H 0.1900 0.4523 0.2268 0.044 Uiso 1 1 calc R . .
C7' C 0.24643(18) 0.60431(19) 0.24586(9) 0.0594(9) Uani 1 1 d . . .
H7'1 H 0.2113 0.6366 0.2575 0.089 Uiso 1 1 calc R . .
H7'2 H 0.2362 0.6011 0.2219 0.089 Uiso 1 1 calc R . .
H7'3 H 0.2884 0.6354 0.2490 0.089 Uiso 1 1 calc R . .
C1S C 0.2710(3) 0.5932(7) 0.01695(18) 0.0530(18) Uiso 0.50 1 d PD A 1
C2S C 0.2070(4) 0.5753(6) 0.0052(2) 0.083(2) Uiso 0.50 1 d PD A 1
H2SA H 0.1947 0.5163 -0.0004 0.099 Uiso 0.50 1 calc PR A 1
C3S C 0.1632(5) 0.6421(6) 0.0018(2) 0.083(3) Uiso 0.50 1 d PD A 1
H3SA H 0.1211 0.6314 -0.0078 0.099 Uiso 0.50 1 calc PR A 1
C4S C 0.1805(4) 0.7279(5) 0.0126(2) 0.077(2) Uiso 0.50 1 d PD A 1
H4SA H 0.1473 0.7724 0.0129 0.093 Uiso 0.50 1 calc PR A 1
C5S C 0.2455(4) 0.7517(6) 0.0233(2) 0.074(2) Uiso 0.50 1 d PD A 1
H5SA H 0.2589 0.8102 0.0290 0.089 Uiso 0.50 1 calc PR A 1
C6S C 0.2849(4) 0.6801(6) 0.0243(2) 0.063(2) Uiso 0.50 1 d PD A 1
H6SA H 0.3289 0.6915 0.0310 0.076 Uiso 0.50 1 calc PR A 1
C7S C 0.3196(6) 0.5180(7) 0.0195(3) 0.091(3) Uiso 0.50 1 d PD A 1
H7SA H 0.3529 0.5323 0.0365 0.136 Uiso 0.50 1 calc PR A 1
H7SB H 0.3412 0.5093 -0.0022 0.136 Uiso 0.50 1 calc PR A 1
H7SC H 0.2965 0.4635 0.0259 0.136 Uiso 0.50 1 calc PR A 1
C1SA C 0.2755(4) 0.5549(6) 0.01680(18) 0.056(2) Uiso 0.50 1 d PD B 2
C2SA C 0.2190(3) 0.5205(5) 0.00203(16) 0.0596(17) Uiso 0.50 1 d PD B 2
H2SB H 0.2149 0.4587 -0.0023 0.072 Uiso 0.50 1 calc PR B 2
C3SA C 0.1692(4) 0.5781(5) -0.00615(19) 0.071(2) Uiso 0.50 1 d PD B 2
H3SB H 0.1319 0.5550 -0.0175 0.086 Uiso 0.50 1 calc PR B 2
C4SA C 0.1703(5) 0.6708(6) 0.0015(2) 0.067(3) Uiso 0.50 1 d PD B 2
H4SB H 0.1332 0.7083 -0.0018 0.080 Uiso 0.50 1 calc PR B 2
C5SA C 0.2297(4) 0.7016(6) 0.0139(2) 0.072(2) Uiso 0.50 1 d PD B 2
H5SB H 0.2356 0.7637 0.0168 0.086 Uiso 0.50 1 calc PR B 2
C6SA C 0.2810(4) 0.6450(7) 0.0223(2) 0.057(2) Uiso 0.50 1 d PD B 2
H6SB H 0.3201 0.6684 0.0319 0.069 Uiso 0.50 1 calc PR B 2
C7SA C 0.3307(5) 0.4966(8) 0.0293(3) 0.100(4) Uiso 0.50 1 d PD B 2
H7SD H 0.3429 0.5146 0.0520 0.150 Uiso 0.50 1 calc PR B 2
H7SE H 0.3689 0.5028 0.0145 0.150 Uiso 0.50 1 calc PR B 2
H7SF H 0.3161 0.4346 0.0294 0.150 Uiso 0.50 1 calc PR B 2

loop_
_atom_site_aniso_label
_atom_site_aniso_U_11
_atom_site_aniso_U_22
_atom_site_aniso_U_33
_atom_site_aniso_U_23
_atom_site_aniso_U_13
_atom_site_aniso_U_12
Mg1 0.0191(4) 0.0195(4) 0.0266(4) 0.0011(3) 0.0003(3) 0.0017(3)
Mg2 0.0216(4) 0.0195(4) 0.0252(4) -0.0012(3) 0.0027(3) -0.0002(3)
Cl1 0.0281(3) 0.0262(3) 0.0311(3) 0.0005(2) -0.0060(2) -0.0012(2)
C1 0.0294(12) 0.0223(11) 0.0262(12) -0.0023(9) 0.0042(10) -0.0008(9)
C2 0.0277(12) 0.0245(11) 0.0244(12) 0.0001(9) -0.0021(9) -0.0016(9)
N1 0.0189(9) 0.0219(9) 0.0218(9) 0.0017(7) 0.0006(7) -0.0002(7)
C3 0.0212(11) 0.0249(12) 0.0310(13) 0.0038(10) -0.0041(10) 0.0028(9)
C4 0.0186(11) 0.0234(11) 0.0371(13) 0.0046(10) 0.0021(10) 0.0033(9)
N11 0.0235(10) 0.0195(9) 0.0282(10) 0.0018(8) 0.0059(8) 0.0019(7)
C12 0.0222(11) 0.0195(11) 0.0281(12) 0.0033(9) 0.0014(9) 0.0015(9)
N13 0.0233(10) 0.0229(10) 0.0322(11) 0.0004(8) 0.0054(8) 0.0001(8)
C14 0.0286(13) 0.0334(14) 0.0448(15) 0.0017(11) 0.0151(12) -0.0032(11)
C15 0.0320(13) 0.0304(13) 0.0340(14) -0.0005(11) 0.0126(11) 0.0014(10)
C21 0.0198(11) 0.0240(12) 0.0369(14) -0.0005(10) 0.0061(10) -0.0033(9)
C22 0.0238(12) 0.0258(12) 0.0416(14) 0.0016(10) 0.0026(10) 0.0010(10)
C23 0.0334(14) 0.0209(12) 0.0580(18) 0.0009(11) 0.0051(12) 0.0015(10)
C24 0.0325(14) 0.0342(14) 0.0434(15) -0.0058(12) 0.0080(12) -0.0074(11)
C25 0.0258(13) 0.0364(14) 0.0406(15) 0.0005(11) 0.0015(11) -0.0068(11)
C26 0.0193(11) 0.0298(13) 0.0403(14) 0.0048(11) 0.0053(10) -0.0031(9)
C27 0.0411(15) 0.0306(14) 0.0553(18) 0.0064(12) -0.0077(13) -0.0003(11)
C28 0.062(2) 0.0432(17) 0.064(2) -0.0168(15) 0.0061(16) -0.0129(15)
C29 0.0318(14) 0.0329(14) 0.0538(17) 0.0114(12) -0.0065(12) -0.0017(11)
N31 0.0194(9) 0.0212(9) 0.0282(10) -0.0010(8) -0.0001(8) 0.0001(7)
C32 0.0225(11) 0.0220(11) 0.0258(12) -0.0010(9) -0.0016(9) -0.0026(9)
N33 0.0249(10) 0.0238(10) 0.0268(10) 0.0009(8) 0.0003(8) -0.0017(8)
C34 0.0287(13) 0.0358(13) 0.0298(13) 0.0034(11) 0.0055(10) -0.0025(10)
C35 0.0233(12) 0.0311(13) 0.0361(14) -0.0015(11) 0.0063(10) 0.0002(10)
C41 0.0266(12) 0.0260(12) 0.0237(12) 0.0046(9) 0.0021(10) 0.0005(9)
C42 0.0304(13) 0.0339(13) 0.0236(12) 0.0043(10) 0.0020(10) -0.0037(10)
C43 0.0319(13) 0.0407(15) 0.0303(13) 0.0089(11) -0.0026(11) -0.0008(11)
C44 0.0394(15) 0.0386(15) 0.0333(14) 0.0113(11) 0.0049(12) 0.0086(11)
C45 0.0501(16) 0.0260(13) 0.0382(15) 0.0001(11) 0.0012(13) 0.0054(11)
C46 0.0356(14) 0.0277(13) 0.0344(14) 0.0025(10) -0.0031(11) 0.0010(10)
C47 0.0442(16) 0.0364(14) 0.0411(15) 0.0021(12) -0.0122(12) -0.0069(12)
C48 0.060(2) 0.0538(19) 0.060(2) 0.0138(16) -0.0025(16) 0.0223(16)
C49 0.0554(18) 0.0349(15) 0.0487(17) -0.0042(13) -0.0171(14) -0.0024(13)
N01 0.0305(11) 0.0225(10) 0.0252(10) -0.0014(8) 0.0034(8) 0.0022(8)
Si1 0.0296(3) 0.0203(3) 0.0304(4) -0.0017(3) 0.0021(3) 0.0028(3)
Si2 0.0316(4) 0.0291(3) 0.0274(3) -0.0049(3) 0.0026(3) -0.0001(3)
C01 0.0503(17) 0.0490(17) 0.0297(14) 0.0008(12) 0.0054(12) -0.0061(13)
C02 0.083(2) 0.0536(19) 0.0388(17) -0.0136(14) 0.0014(16) 0.0254(17)
C03 0.0423(17) 0.084(2) 0.0398(16) -0.0158(16) 0.0012(13) -0.0166(16)
C04 0.0331(13) 0.0306(13) 0.0312(13) 0.0044(10) 0.0029(11) 0.0056(10)
C05 0.074(2) 0.0246(14) 0.0529(18) 0.0000(12) -0.0098(16) -0.0025(13)
C06 0.0340(15) 0.0524(17) 0.0447(16) -0.0036(13) 0.0045(12) 0.0106(13)
N02 0.0217(9) 0.0218(9) 0.0283(10) -0.0009(8) -0.0005(8) 0.0046(7)
Si3 0.0210(3) 0.0306(3) 0.0307(4) 0.0003(3) -0.0002(3) 0.0061(3)
Si4 0.0269(3) 0.0226(3) 0.0359(4) -0.0042(3) -0.0006(3) 0.0014(3)
C07 0.0235(13) 0.0410(15) 0.067(2) 0.0011(14) 0.0007(13) -0.0008(11)
C08 0.0350(15) 0.079(2) 0.0382(16) 0.0056(15) -0.0050(12) 0.0147(15)
C09 0.0287(14) 0.0497(17) 0.0593(19) -0.0060(14) -0.0004(13) 0.0154(12)
C010 0.0527(19) 0.0280(15) 0.094(3) 0.0011(16) -0.0089(18) 0.0026(13)
C011 0.0460(17) 0.076(2) 0.0396(17) -0.0183(15) -0.0007(14) 0.0019(16)
C012 0.0302(13) 0.0271(13) 0.0522(17) -0.0049(11) -0.0078(12) -0.0019(10)
C1' 0.0336(14) 0.0290(13) 0.0439(15) -0.0014(11) 0.0092(12) 0.0059(10)
C2' 0.0309(14) 0.0337(14) 0.0436(16) -0.0123(12) 0.0063(12) -0.0040(11)
C3' 0.0282(13) 0.0458(15) 0.0322(14) -0.0029(12) 0.0024(11) 0.0035(11)
C4' 0.0309(13) 0.0311(13) 0.0411(15) 0.0023(11) 0.0122(11) 0.0045(10)
C5' 0.0278(13) 0.0335(14) 0.0425(15) -0.0092(11) 0.0038(11) -0.0025(10)
C6' 0.0289(13) 0.0451(15) 0.0369(15) -0.0023(12) -0.0011(11) 0.0082(11)
C7' 0.072(2) 0.0344(16) 0.072(2) 0.0085(15) 0.0167(18) 0.0106(15)

loop_
_atom_type_symbol
_atom_type_description
_atom_type_scat_dispersion_real
_atom_type_scat_dispersion_imag
_atom_type_scat_source
C C 0.0033 0.0016 'International Tables Vol C Tables 4.2.6.8 and 6.1.1.4'
H H 0.0000 0.0000 'International Tables Vol C Tables 4.2.6.8 and 6.1.1.4'
N N 0.0061 0.0033 'International Tables Vol C Tables 4.2.6.8 and 6.1.1.4'
Mg Mg 0.0486 0.0363 'International Tables Vol C Tables 4.2.6.8 and 6.1.1.4'
Si Si 0.0817 0.0704 'International Tables Vol C Tables 4.2.6.8 and 6.1.1.4'
Cl Cl 0.1484 0.1585 'International Tables Vol C Tables 4.2.6.8 and 6.1.1.4'

loop_
_geom_angle_atom_site_label_1
_geom_angle_atom_site_label_2
_geom_angle_atom_site_label_3
_geom_angle
_geom_angle_site_symmetry_1
_geom_angle_site_symmetry_3
_geom_angle_publ_flag
N02 Mg1 N1 122.74(8) . . ?
N02 Mg1 C32 127.44(8) . . ?
N1 Mg1 C32 94.75(8) . . ?
N02 Mg1 Cl1 115.71(6) . . ?
N1 Mg1 Cl1 90.80(6) . . ?
C32 Mg1 Cl1 97.11(6) . . ?
N01 Mg2 N1 122.91(8) . . ?
N01 Mg2 C12 124.97(8) . . ?
N1 Mg2 C12 95.11(8) . . ?
N01 Mg2 Cl1 115.61(6) . . ?
N1 Mg2 Cl1 90.65(5) . . ?
C12 Mg2 Cl1 100.40(6) . . ?
Mg2 Cl1 Mg1 81.34(3) . . ?
N11 C1 C2 115.45(18) . . ?
N11 C1 H1A 108.4 . . ?
C2 C1 H1A 108.4 . . ?
N11 C1 H1B 108.4 . . ?
C2 C1 H1B 108.4 . . ?
H1A C1 H1B 107.5 . . ?
N1 C2 C1 114.91(18) . . ?
N1 C2 H2A 108.5 . . ?
C1 C2 H2A 108.5 . . ?
N1 C2 H2B 108.5 . . ?
C1 C2 H2B 108.5 . . ?
H2A C2 H2B 107.5 . . ?
C2 N1 C3 105.83(17) . . ?
C2 N1 Mg1 117.07(13) . . ?
C3 N1 Mg1 110.45(13) . . ?
C2 N1 Mg2 110.60(13) . . ?
C3 N1 Mg2 116.05(13) . . ?
Mg1 N1 Mg2 97.17(8) . . ?
N1 C3 C4 115.52(18) . . ?
N1 C3 H3A 108.4 . . ?
C4 C3 H3A 108.4 . . ?
N1 C3 H3B 108.4 . . ?
C4 C3 H3B 108.4 . . ?
H3A C3 H3B 107.5 . . ?
N31 C4 C3 115.92(18) . . ?
N31 C4 H4A 108.3 . . ?
C3 C4 H4A 108.3 . . ?
N31 C4 H4B 108.3 . . ?
C3 C4 H4B 108.3 . . ?
H4A C4 H4B 107.4 . . ?
C12 N11 C15 111.59(19) . . ?
C12 N11 C1 126.28(18) . . ?
C15 N11 C1 122.00(18) . . ?
N11 C12 N13 103.18(18) . . ?
N11 C12 Mg2 120.38(15) . . ?
N13 C12 Mg2 136.16(16) . . ?
C12 N13 C14 111.87(19) . . ?
C12 N13 C21 126.11(19) . . ?
C14 N13 C21 122.01(19) . . ?
C15 C14 N13 106.4(2) . . ?
C15 C14 H14 126.8 . . ?
N13 C14 H14 126.8 . . ?
C14 C15 N11 106.9(2) . . ?
C14 C15 H15 126.5 . . ?
N11 C15 H15 126.5 . . ?
C22 C21 C26 122.2(2) . . ?
C22 C21 N13 118.9(2) . . ?
C26 C21 N13 118.8(2) . . ?
C21 C22 C23 117.5(2) . . ?
C21 C22 C27 122.2(2) . . ?
C23 C22 C27 120.3(2) . . ?
C24 C23 C22 122.1(2) . . ?
C24 C23 H23 118.9 . . ?
C22 C23 H23 118.9 . . ?
C23 C24 C25 118.5(2) . . ?
C23 C24 C28 121.1(2) . . ?
C25 C24 C28 120.4(3) . . ?
C24 C25 C26 121.9(2) . . ?
C24 C25 H25 119.0 . . ?
C26 C25 H25 119.0 . . ?
C25 C26 C21 117.8(2) . . ?
C25 C26 C29 120.2(2) . . ?
C21 C26 C29 122.0(2) . . ?
C22 C27 H27A 109.5 . . ?
C22 C27 H27B 109.5 . . ?
H27A C27 H27B 109.5 . . ?
C22 C27 H27C 109.5 . . ?
H27A C27 H27C 109.5 . . ?
H27B C27 H27C 109.5 . . ?
C24 C28 H28A 109.5 . . ?
C24 C28 H28B 109.5 . . ?
H28A C28 H28B 109.5 . . ?
C24 C28 H28C 109.5 . . ?
H28A C28 H28C 109.5 . . ?
H28B C28 H28C 109.5 . . ?
C26 C29 H29A 109.5 . . ?
C26 C29 H29B 109.5 . . ?
H29A C29 H29B 109.5 . . ?
C26 C29 H29C 109.5 . . ?
H29A C29 H29C 109.5 . . ?
H29B C29 H29C 109.5 . . ?
C32 N31 C35 111.65(19) . . ?
C32 N31 C4 125.22(18) . . ?
C35 N31 C4 123.00(18) . . ?
N31 C32 N33 103.26(18) . . ?
N31 C32 Mg1 121.16(15) . . ?
N33 C32 Mg1 134.58(16) . . ?
C32 N33 C34 111.53(19) . . ?
C32 N33 C41 124.17(18) . . ?
C34 N33 C41 124.26(19) . . ?
C35 C34 N33 106.4(2) . . ?
C35 C34 H34 126.8 . . ?
N33 C34 H34 126.8 . . ?
C34 C35 N31 107.1(2) . . ?
C34 C35 H35 126.4 . . ?
N31 C35 H35 126.4 . . ?
C46 C41 C42 122.1(2) . . ?
C46 C41 N33 119.0(2) . . ?
C42 C41 N33 119.0(2) . . ?
C43 C42 C41 117.6(2) . . ?
C43 C42 C47 120.7(2) . . ?
C41 C42 C47 121.7(2) . . ?
C44 C43 C42 122.4(2) . . ?
C44 C43 H43 118.8 . . ?
C42 C43 H43 118.8 . . ?
C43 C44 C45 118.1(2) . . ?
C43 C44 C48 120.8(3) . . ?
C45 C44 C48 121.1(3) . . ?
C44 C45 C46 122.1(2) . . ?
C44 C45 H45 119.0 . . ?
C46 C45 H45 119.0 . . ?
C41 C46 C45 117.7(2) . . ?
C41 C46 C49 121.5(2) . . ?
C45 C46 C49 120.7(2) . . ?
C42 C47 H47A 109.5 . . ?
C42 C47 H47B 109.5 . . ?
H47A C47 H47B 109.5 . . ?
C42 C47 H47C 109.5 . . ?
H47A C47 H47C 109.5 . . ?
H47B C47 H47C 109.5 . . ?
C44 C48 H48A 109.5 . . ?
C44 C48 H48B 109.5 . . ?
H48A C48 H48B 109.5 . . ?
C44 C48 H48C 109.5 . . ?
H48A C48 H48C 109.5 . . ?
H48B C48 H48C 109.5 . . ?
C46 C49 H49A 109.5 . . ?
C46 C49 H49B 109.5 . . ?
H49A C49 H49B 109.5 . . ?
C46 C49 H49C 109.5 . . ?
H49A C49 H49C 109.5 . . ?
H49B C49 H49C 109.5 . . ?
Si1 N01 Si2 124.41(11) . . ?
Si1 N01 Mg2 115.59(10) . . ?
Si2 N01 Mg2 119.75(10) . . ?
N01 Si1 C04 110.31(10) . . ?
N01 Si1 C06 113.79(12) . . ?
C04 Si1 C06 104.03(12) . . ?
N01 Si1 C05 113.97(12) . . ?
C04 Si1 C05 106.55(13) . . ?
C06 Si1 C05 107.50(14) . . ?
N01 Si2 C03 111.41(12) . . ?
N01 Si2 C01 111.54(11) . . ?
C03 Si2 C01 107.87(15) . . ?
N01 Si2 C02 115.20(12) . . ?
C03 Si2 C02 106.24(16) . . ?
C01 Si2 C02 104.04(15) . . ?
Si2 C01 H01A 109.5 . . ?
Si2 C01 H01B 109.5 . . ?
H01A C01 H01B 109.5 . . ?
Si2 C01 H01C 109.5 . . ?
H01A C01 H01C 109.5 . . ?
H01B C01 H01C 109.5 . . ?
Si2 C02 H02A 109.5 . . ?
Si2 C02 H02B 109.5 . . ?
H02A C02 H02B 109.5 . . ?
Si2 C02 H02C 109.5 . . ?
H02A C02 H02C 109.5 . . ?
H02B C02 H02C 109.5 . . ?
Si2 C03 H03A 109.5 . . ?
Si2 C03 H03B 109.5 . . ?
H03A C03 H03B 109.5 . . ?
Si2 C03 H03C 109.5 . . ?
H03A C03 H03C 109.5 . . ?
H03B C03 H03C 109.5 . . ?
Si1 C04 H04A 109.5 . . ?
Si1 C04 H04B 109.5 . . ?
H04A C04 H04B 109.5 . . ?
Si1 C04 H04C 109.5 . . ?
H04A C04 H04C 109.5 . . ?
H04B C04 H04C 109.5 . . ?
Si1 C05 H05A 109.5 . . ?
Si1 C05 H05B 109.5 . . ?
H05A C05 H05B 109.5 . . ?
Si1 C05 H05C 109.5 . . ?
H05A C05 H05C 109.5 . . ?
H05B C05 H05C 109.5 . . ?
Si1 C06 H06A 109.5 . . ?
Si1 C06 H06B 109.5 . . ?
H06A C06 H06B 109.5 . . ?
Si1 C06 H06C 109.5 . . ?
H06A C06 H06C 109.5 . . ?
H06B C06 H06C 109.5 . . ?
Si4 N02 Si3 124.61(11) . . ?
Si4 N02 Mg1 115.91(10) . . ?
Si3 N02 Mg1 119.32(10) . . ?
N02 Si3 C08 111.36(11) . . ?
N02 Si3 C07 111.99(11) . . ?
C08 Si3 C07 107.69(15) . . ?
N02 Si3 C09 114.85(11) . . ?
C08 Si3 C09 105.83(14) . . ?
C07 Si3 C09 104.59(13) . . ?
N02 Si4 C011 114.04(12) . . ?
N02 Si4 C012 110.82(10) . . ?
C011 Si4 C012 104.17(13) . . ?
N02 Si4 C010 114.55(13) . . ?
C011 Si4 C010 106.73(16) . . ?
C012 Si4 C010 105.70(13) . . ?
Si3 C07 H07A 109.5 . . ?
Si3 C07 H07B 109.5 . . ?
H07A C07 H07B 109.5 . . ?
Si3 C07 H07C 109.5 . . ?
H07A C07 H07C 109.5 . . ?
H07B C07 H07C 109.5 . . ?
Si3 C08 H08A 109.5 . . ?
Si3 C08 H08B 109.5 . . ?
H08A C08 H08B 109.5 . . ?
Si3 C08 H08C 109.5 . . ?
H08A C08 H08C 109.5 . . ?
H08B C08 H08C 109.5 . . ?
Si3 C09 H09A 109.5 . . ?
Si3 C09 H09B 109.5 . . ?
H09A C09 H09B 109.5 . . ?
Si3 C09 H09C 109.5 . . ?
H09A C09 H09C 109.5 . . ?
H09B C09 H09C 109.5 . . ?
Si4 C010 H01D 109.5 . . ?
Si4 C010 H01E 109.5 . . ?
H01D C010 H01E 109.5 . . ?
Si4 C010 H01F 109.5 . . ?
H01D C010 H01F 109.5 . . ?
H01E C010 H01F 109.5 . . ?
Si4 C011 H01G 109.5 . . ?
Si4 C011 H01H 109.5 . . ?
H01G C011 H01H 109.5 . . ?
Si4 C011 H01I 109.5 . . ?
H01G C011 H01I 109.5 . . ?
H01H C011 H01I 109.5 . . ?
Si4 C012 H01J 109.5 . . ?
Si4 C012 H01K 109.5 . . ?
H01J C012 H01K 109.5 . . ?
Si4 C012 H01L 109.5 . . ?
H01J C012 H01L 109.5 . . ?
H01K C012 H01L 109.5 . . ?
C6' C1' C2' 118.2(2) . . ?
C6' C1' C7' 120.9(3) . . ?
C2' C1' C7' 120.9(3) . . ?
C3' C2' C1' 121.1(2) . . ?
C3' C2' H2' 119.4 . . ?
C1' C2' H2' 119.4 . . ?
C4' C3' C2' 120.0(2) . . ?
C4' C3' H3' 120.0 . . ?
C2' C3' H3' 120.0 . . ?
C5' C4' C3' 119.5(2) . . ?
C5' C4' H4' 120.2 . . ?
C3' C4' H4' 120.2 . . ?
C4' C5' C6' 120.4(2) . . ?
C4' C5' H5' 119.8 . . ?
C6' C5' H5' 119.8 . . ?
C1' C6' C5' 120.8(2) . . ?
C1' C6' H6' 119.6 . . ?
C5' C6' H6' 119.6 . . ?
C1' C7' H7'1 109.5 . . ?
C1' C7' H7'2 109.5 . . ?
H7'1 C7' H7'2 109.5 . . ?
C1' C7' H7'3 109.5 . . ?
H7'1 C7' H7'3 109.5 . . ?
H7'2 C7' H7'3 109.5 . . ?
C6S C1S C2S 116.3(8) . . ?
C6S C1S C7S 124.7(8) . . ?
C2S C1S C7S 119.0(10) . . ?
C3S C2S C1S 120.0(9) . . ?
C3S C2S H2SA 120.0 . . ?
C1S C2S H2SA 120.0 . . ?
C2S C3S C4S 119.2(10) . . ?
C2S C3S H3SA 120.4 . . ?
C4S C3S H3SA 120.4 . . ?
C3S C4S C5S 123.5(9) . . ?
C3S C4S H4SA 118.3 . . ?
C5S C4S H4SA 118.3 . . ?
C6S C5S C4S 110.9(8) . . ?
C6S C5S H5SA 124.6 . . ?
C4S C5S H5SA 124.6 . . ?
C5S C6S C1S 129.7(8) . . ?
C5S C6S H6SA 115.1 . . ?
C1S C6S H6SA 115.1 . . ?
C6SA C1SA C2SA 120.0(8) . . ?
C6SA C1SA C7SA 117.4(7) . . ?
C2SA C1SA C7SA 122.5(8) . . ?
C3SA C2SA C1SA 118.3(8) . . ?
C3SA C2SA H2SB 120.9 . . ?
C1SA C2SA H2SB 120.9 . . ?
C2SA C3SA C4SA 123.8(8) . . ?
C2SA C3SA H3SB 118.1 . . ?
C4SA C3SA H3SB 118.1 . . ?
C5SA C4SA C3SA 114.7(8) . . ?
C5SA C4SA H4SB 122.7 . . ?
C3SA C4SA H4SB 122.7 . . ?
C4SA C5SA C6SA 122.3(9) . . ?
C4SA C5SA H5SB 118.8 . . ?
C6SA C5SA H5SB 118.8 . . ?
C1SA C6SA C5SA 120.4(9) . . ?
C1SA C6SA H6SB 119.8 . . ?
C5SA C6SA H6SB 119.8 . . ?
C1SA C7SA H7SD 109.5 . . ?
C1SA C7SA H7SE 109.5 . . ?
H7SD C7SA H7SE 109.5 . . ?
C1SA C7SA H7SF 109.5 . . ?
H7SD C7SA H7SF 109.5 . . ?
H7SE C7SA H7SF 109.5 . . ?

loop_
_geom_bond_atom_site_label_1
_geom_bond_atom_site_label_2
_geom_bond_distance
_geom_bond_site_symmetry_2
_geom_bond_publ_flag
Mg1 N02 2.0105(19) . ?
Mg1 N1 2.1158(19) . ?
Mg1 C32 2.199(2) . ?
Mg1 Cl1 2.4392(9) . ?
Mg2 N01 2.0064(19) . ?
Mg2 N1 2.1229(19) . ?
Mg2 C12 2.193(2) . ?
Mg2 Cl1 2.4384(9) . ?
C1 N11 1.472(3) . ?
C1 C2 1.521(3) . ?
C1 H1A 0.9900 . ?
C1 H1B 0.9900 . ?
C2 N1 1.480(3) . ?
C2 H2A 0.9900 . ?
C2 H2B 0.9900 . ?
N1 C3 1.484(3) . ?
C3 C4 1.517(3) . ?
C3 H3A 0.9900 . ?
C3 H3B 0.9900 . ?
C4 N31 1.475(3) . ?
C4 H4A 0.9900 . ?
C4 H4B 0.9900 . ?
N11 C12 1.358(3) . ?
N11 C15 1.384(3) . ?
C12 N13 1.360(3) . ?
N13 C14 1.382(3) . ?
N13 C21 1.450(3) . ?
C14 C15 1.336(4) . ?
C14 H14 0.9500 . ?
C15 H15 0.9500 . ?
C21 C22 1.391(3) . ?
C21 C26 1.394(3) . ?
C22 C23 1.395(3) . ?
C22 C27 1.507(4) . ?
C23 C24 1.381(4) . ?
C23 H23 0.9500 . ?
C24 C25 1.385(4) . ?
C24 C28 1.517(4) . ?
C25 C26 1.390(3) . ?
C25 H25 0.9500 . ?
C26 C29 1.511(3) . ?
C27 H27A 0.9800 . ?
C27 H27B 0.9800 . ?
C27 H27C 0.9800 . ?
C28 H28A 0.9800 . ?
C28 H28B 0.9800 . ?
C28 H28C 0.9800 . ?
C29 H29A 0.9800 . ?
C29 H29B 0.9800 . ?
C29 H29C 0.9800 . ?
N31 C32 1.357(3) . ?
N31 C35 1.377(3) . ?
C32 N33 1.364(3) . ?
N33 C34 1.383(3) . ?
N33 C41 1.444(3) . ?
C34 C35 1.336(3) . ?
C34 H34 0.9500 . ?
C35 H35 0.9500 . ?
C41 C46 1.393(3) . ?
C41 C42 1.394(3) . ?
C42 C43 1.392(3) . ?
C42 C47 1.513(3) . ?
C43 C44 1.384(4) . ?
C43 H43 0.9500 . ?
C44 C45 1.386(4) . ?
C44 C48 1.505(4) . ?
C45 C46 1.396(3) . ?
C45 H45 0.9500 . ?
C46 C49 1.506(4) . ?
C47 H47A 0.9800 . ?
C47 H47B 0.9800 . ?
C47 H47C 0.9800 . ?
C48 H48A 0.9800 . ?
C48 H48B 0.9800 . ?
C48 H48C 0.9800 . ?
C49 H49A 0.9800 . ?
C49 H49B 0.9800 . ?
C49 H49C 0.9800 . ?
N01 Si1 1.700(2) . ?
N01 Si2 1.7058(19) . ?
Si1 C04 1.875(2) . ?
Si1 C06 1.880(3) . ?
Si1 C05 1.881(3) . ?
Si2 C03 1.871(3) . ?
Si2 C01 1.875(3) . ?
Si2 C02 1.890(3) . ?
C01 H01A 0.9800 . ?
C01 H01B 0.9800 . ?
C01 H01C 0.9800 . ?
C02 H02A 0.9800 . ?
C02 H02B 0.9800 . ?
C02 H02C 0.9800 . ?
C03 H03A 0.9800 . ?
C03 H03B 0.9800 . ?
C03 H03C 0.9800 . ?
C04 H04A 0.9800 . ?
C04 H04B 0.9800 . ?
C04 H04C 0.9800 . ?
C05 H05A 0.9800 . ?
C05 H05B 0.9800 . ?
C05 H05C 0.9800 . ?
C06 H06A 0.9800 . ?
C06 H06B 0.9800 . ?
C06 H06C 0.9800 . ?
N02 Si4 1.6962(19) . ?
N02 Si3 1.7082(19) . ?
Si3 C08 1.863(3) . ?
Si3 C07 1.879(3) . ?
Si3 C09 1.883(3) . ?
Si4 C011 1.871(3) . ?
Si4 C012 1.878(3) . ?
Si4 C010 1.879(3) . ?
C07 H07A 0.9800 . ?
C07 H07B 0.9800 . ?
C07 H07C 0.9800 . ?
C08 H08A 0.9800 . ?
C08 H08B 0.9800 . ?
C08 H08C 0.9800 . ?
C09 H09A 0.9800 . ?
C09 H09B 0.9800 . ?
C09 H09C 0.9800 . ?
C010 H01D 0.9800 . ?
C010 H01E 0.9800 . ?
C010 H01F 0.9800 . ?
C011 H01G 0.9800 . ?
C011 H01H 0.9800 . ?
C011 H01I 0.9800 . ?
C012 H01J 0.9800 . ?
C012 H01K 0.9800 . ?
C012 H01L 0.9800 . ?
C1' C6' 1.386(4) . ?
C1' C2' 1.388(4) . ?
C1' C7' 1.509(4) . ?
C2' C3' 1.387(4) . ?
C2' H2' 0.9500 . ?
C3' C4' 1.380(4) . ?
C3' H3' 0.9500 . ?
C4' C5' 1.378(4) . ?
C4' H4' 0.9500 . ?
C5' C6' 1.386(4) . ?
C5' H5' 0.9500 . ?
C6' H6' 0.9500 . ?
C7' H7'1 0.9800 . ?
C7' H7'2 0.9800 . ?
C7' H7'3 0.9800 . ?
C1S C6S 1.372(11) . ?
C1S C2S 1.408(10) . ?
C1S C7S 1.505(11) . ?
C2S C3S 1.351(11) . ?
C2S H2SA 0.9500 . ?
C3S C4S 1.407(7) . ?
C3S H3SA 0.9500 . ?
C4S C5S 1.433(10) . ?
C4S H4SA 0.9500 . ?
C5S C6S 1.342(10) . ?
C5S H5SA 0.9500 . ?
C6S H6SA 0.9500 . ?
C7S H7SA 0.9800 . ?
C7S H7SB 0.9800 . ?
C7S H7SC 0.9800 . ?
C1SA C6SA 1.380(10) . ?
C1SA C2SA 1.391(9) . ?
C1SA C7SA 1.508(12) . ?
C2SA C3SA 1.371(10) . ?
C2SA H2SB 0.9500 . ?
C3SA C4SA 1.430(7) . ?
C3SA H3SB 0.9500 . ?
C4SA C5SA 1.385(11) . ?
C4SA H4SB 0.9500 . ?
C5SA C6SA 1.387(10) . ?
C5SA H5SB 0.9500 . ?
C6SA H6SB 0.9500 . ?
C7SA H7SD 0.9800 . ?
C7SA H7SE 0.9800 . ?
C7SA H7SF 0.9800 . ?
